data_4505581
loop_
_publ_author_name
'Lu, Zhiyong'
'Xing, Hang'
'Sun, Ran'
'Bai, Junfeng'
'Zheng, Baishu'
'Li, Yizhi'

_publ_section_title
;
 Water Stable Metal--Organic Framework Evolutionally Formed from a
 Flexible Multidentate Ligand with Acylamide Groups for Selective
 CO2Adsorption
;
_journal_issue 3
_journal_name_full 'Crystal Growth &amp; Design'
_journal_page_first 1081
_journal_paper_doi 10.1021/cg201594p
_journal_volume 12
_journal_year 2012
_chemical_formula_moiety 'C28 H27 Cu2 N5 O10, 6(H2 O)'
_chemical_formula_sum 'C28 H39 Cu2 N5 O16'
_chemical_formula_weight 828.72
_chemical_name_systematic
; 
 ? 
;
_space_group_IT_number 2
_symmetry_cell_setting triclinic
_symmetry_space_group_name_Hall '-P 1'
_symmetry_space_group_name_H-M 'P -1'
_atom_sites_solution_hydrogens geom
_atom_sites_solution_primary direct
_atom_sites_solution_secondary difmap
_audit_creation_method SHELXL-97
_cell_angle_alpha 101.3690(10)
_cell_angle_beta 102.935(3)
_cell_angle_gamma 96.457(2)
_cell_formula_units_Z 2
_cell_length_a 11.575(2)
_cell_length_b 12.634(3)
_cell_length_c 14.335(2)
_cell_measurement_reflns_used 2419
_cell_measurement_temperature 291(2)
_cell_measurement_theta_max 23.07
_cell_measurement_theta_min 2.48
_cell_volume 1976.0(6)
_computing_cell_refinement SMART
_computing_data_collection 'SMART (Bruker, 2000)'
_computing_data_reduction 'SAINT (Bruker, 2000)'
_computing_molecular_graphics SHELXTL
_computing_publication_material SHELXTL
_computing_structure_refinement SHELXTL
_computing_structure_solution 'SHELXTL (Bruker, 2000)'
_diffrn_ambient_temperature 291(2)
_diffrn_measured_fraction_theta_full 0.982
_diffrn_measured_fraction_theta_max 0.982
_diffrn_measurement_device_type 'Bruker Smart Apex CCD'
_diffrn_measurement_method 'phi and omega scans'
_diffrn_radiation_monochromator graphite
_diffrn_radiation_source 'sealed tube'
_diffrn_radiation_type MoK\a
_diffrn_radiation_wavelength 0.71073
_diffrn_reflns_av_R_equivalents 0.0269
_diffrn_reflns_av_sigmaI/netI 0.0586
_diffrn_reflns_limit_h_max 14
_diffrn_reflns_limit_h_min -14
_diffrn_reflns_limit_k_max 15
_diffrn_reflns_limit_k_min -14
_diffrn_reflns_limit_l_max 17
_diffrn_reflns_limit_l_min -13
_diffrn_reflns_number 10911
_diffrn_reflns_theta_full 26.00
_diffrn_reflns_theta_max 26.00
_diffrn_reflns_theta_min 1.67
_exptl_absorpt_coefficient_mu 1.146
_exptl_absorpt_correction_T_max 0.76
_exptl_absorpt_correction_T_min 0.72
_exptl_absorpt_correction_type multi-scan
_exptl_absorpt_process_details 'SADABS; Bruker, 2000'
_exptl_crystal_colour blue
_exptl_crystal_density_diffrn 1.393
_exptl_crystal_density_method 'not measured'
_exptl_crystal_description block
_exptl_crystal_F_000 856
_exptl_crystal_size_max 0.30
_exptl_crystal_size_mid 0.26
_exptl_crystal_size_min 0.24
_refine_diff_density_max 0.297
_refine_diff_density_min -0.523
_refine_diff_density_rms 0.065
_refine_ls_extinction_method none
_refine_ls_goodness_of_fit_ref 1.087
_refine_ls_hydrogen_treatment constr
_refine_ls_matrix_type full
_refine_ls_number_parameters 478
_refine_ls_number_reflns 7624
_refine_ls_number_restraints 0
_refine_ls_restrained_S_all 1.087
_refine_ls_R_factor_all 0.0763
_refine_ls_R_factor_gt 0.0558
_refine_ls_shift/su_max 0.000
_refine_ls_shift/su_mean 0.000
_refine_ls_structure_factor_coef Fsqd
_refine_ls_weighting_details 'calc w=1/[\s^2^(Fo^2^)+(0.0536P)^2^+0.9050P] where P=(Fo^2^+2Fc^2^)/3'
_refine_ls_weighting_scheme calc
_refine_ls_wR_factor_gt 0.1196
_refine_ls_wR_factor_ref 0.1236
_reflns_number_gt 5492
_reflns_number_total 7624
_reflns_threshold_expression >2sigma(I)
_cod_data_source_file cg201594p_si_002.cif
_cod_data_source_block complex1
_cod_depositor_comments
;
The following automatic conversions were performed:

'_symmetry_cell_setting' value 'Triclinic' changed to 'triclinic'
according to /home/saulius/struct/CIF-dictionaries/cif_core.dic
dictionary named 'cif_core.dic' version 2.4.1 from 2010-06-29.

Automatic conversion script
Id: cif_fix_values 1715 2011-07-08 13:25:40Z adriana 
;
_cod_original_sg_symbol_H-M 'P-1   '
_cod_database_code 4505581

loop_
_symmetry_equiv_pos_as_xyz
'x, y, z'
'-x, -y, -z'

loop_
_atom_site_label
_atom_site_type_symbol
_atom_site_fract_x
_atom_site_fract_y
_atom_site_fract_z
_atom_site_U_iso_or_equiv
_atom_site_adp_type
_atom_site_occupancy
_atom_site_symmetry_multiplicity
_atom_site_calc_flag
_atom_site_refinement_flags
C1 C 0.6030(3) 0.3695(3) 0.5218(3) 0.0396(8) Uani 1 1 d .
C2 C 0.4777(3) 0.3368(3) 0.4907(3) 0.0407(8) Uani 1 1 d .
H2B H 0.4384 0.3050 0.5307 0.049 Uiso 1 1 calc R
C3 C 0.4125(3) 0.3503(3) 0.4036(3) 0.0386(8) Uani 1 1 d .
C4 C 0.4719(3) 0.3991(3) 0.3457(3) 0.0414(8) Uani 1 1 d .
H4B H 0.4277 0.4088 0.2862 0.050 Uiso 1 1 calc R
C5 C 0.5924(4) 0.4332(3) 0.3723(3) 0.0470(9) Uani 1 1 d .
C6 C 0.6606(4) 0.4156(3) 0.4598(3) 0.0449(9) Uani 1 1 d .
H6A H 0.7439 0.4344 0.4768 0.054 Uiso 1 1 calc R
C7 C 0.6689(3) 0.3513(3) 0.6193(3) 0.0426(9) Uani 1 1 d .
C8 C 0.8629(4) 0.3276(3) 0.7171(3) 0.0499(10) Uani 1 1 d .
H8A H 0.8194 0.3171 0.7659 0.060 Uiso 1 1 calc R
H8B H 0.9322 0.3842 0.7490 0.060 Uiso 1 1 calc R
C9 C 0.9053(4) 0.2232(3) 0.6805(3) 0.0456(9) Uani 1 1 d .
C10 C 0.2822(3) 0.3163(3) 0.3684(3) 0.0433(9) Uani 1 1 d .
C11 C 0.0890(3) 0.2601(3) 0.4007(3) 0.0421(9) Uani 1 1 d .
H11A H 0.0526 0.2867 0.3438 0.050 Uiso 1 1 calc R
H11B H 0.0533 0.2881 0.4536 0.050 Uiso 1 1 calc R
C12 C 0.0629(3) 0.1366(3) 0.3756(3) 0.0405(8) Uani 1 1 d .
C13 C 0.6621(4) 0.4922(3) 0.3155(3) 0.0454(9) Uani 1 1 d .
C14 C 0.6566(4) 0.6364(3) 0.2213(3) 0.0451(9) Uani 1 1 d .
H14A H 0.5923 0.6608 0.1790 0.054 Uiso 1 1 calc R
H14B H 0.6985 0.5943 0.1794 0.054 Uiso 1 1 calc R
C15 C 0.7434(4) 0.7358(3) 0.2866(3) 0.0439(9) Uani 1 1 d .
C16 C -0.6398(3) 0.0530(3) -0.4369(3) 0.0426(9) Uani 1 1 d .
H16A H -0.6636 0.1062 -0.4702 0.051 Uiso 1 1 calc R
C17 C -0.5268(3) 0.0620(3) -0.3909(3) 0.0453(9) Uani 1 1 d .
H17A H -0.4724 0.1212 -0.3929 0.054 Uiso 1 1 calc R
C18 C -0.4867(3) -0.0124(3) -0.3406(3) 0.0451(9) Uani 1 1 d .
C19 C -0.5736(3) -0.1028(3) -0.3400(3) 0.0445(9) Uani 1 1 d .
H19A H -0.5514 -0.1558 -0.3060 0.053 Uiso 1 1 calc R
C20 C -0.6889(4) -0.1084(3) -0.3904(3) 0.0474(9) Uani 1 1 d .
H20A H -0.7452 -0.1678 -0.3919 0.057 Uiso 1 1 calc R
C21 C -0.3531(3) -0.0026(3) -0.2955(3) 0.0446(9) Uani 1 1 d .
H21A H -0.3196 -0.0534 -0.3380 0.054 Uiso 1 1 calc R
H21B H -0.3139 0.0709 -0.2912 0.054 Uiso 1 1 calc R
C22 C -0.3279(3) -0.0254(3) -0.1970(3) 0.0436(9) Uani 1 1 d .
H22A H -0.3695 -0.0977 -0.2005 0.052 Uiso 1 1 calc R
H22B H -0.3581 0.0274 -0.1535 0.052 Uiso 1 1 calc R
C23 C -0.1854(4) -0.0191(3) -0.1523(3) 0.0458(9) Uani 1 1 d .
H23A H -0.1565 -0.0789 -0.1893 0.055 Uiso 1 1 calc R
H23B H -0.1417 0.0493 -0.1562 0.055 Uiso 1 1 calc R
C24 C -0.1667(3) -0.0270(3) -0.0474(3) 0.0426(9) Uani 1 1 d .
C25 C -0.1542(3) 0.0620(3) 0.0284(3) 0.0424(9) Uani 1 1 d .
H25A H -0.1555 0.1313 0.0157 0.051 Uiso 1 1 calc R
C26 C -0.1397(3) 0.0492(3) 0.1228(3) 0.0455(9) Uani 1 1 d .
H26A H -0.1373 0.1100 0.1722 0.055 Uiso 1 1 calc R
C27 C -0.1400(4) -0.1312(3) 0.0748(3) 0.0442(9) Uani 1 1 d .
H27A H -0.1347 -0.1992 0.0897 0.053 Uiso 1 1 calc R
C28 C -0.1592(4) -0.1255(3) -0.0213(3) 0.0452(9) Uani 1 1 d .
H28A H -0.1672 -0.1888 -0.0697 0.054 Uiso 1 1 calc R
Cu1 Cu -0.09965(4) -0.06298(4) 0.28558(3) 0.04294(14) Uani 1 1 d .
Cu2 Cu 0.10615(4) -0.04998(4) 0.48356(3) 0.04023(13) Uani 1 1 d .
N1 N 0.7869(3) 0.3636(3) 0.6404(2) 0.0462(8) Uani 1 1 d .
H1A H 0.8218 0.3966 0.6045 0.055 Uiso 1 1 calc R
N2 N 0.2176(3) 0.3011(3) 0.4303(3) 0.0513(9) Uani 1 1 d .
H2A H 0.2531 0.3161 0.4920 0.062 Uiso 1 1 calc R
N3 N 0.6036(3) 0.5643(3) 0.2755(2) 0.0430(8) Uani 1 1 d .
H3A H 0.5320 0.5689 0.2816 0.052 Uiso 1 1 calc R
N4 N -0.7249(3) -0.0331(3) -0.4375(2) 0.0430(7) Uani 1 1 d .
H4A H -0.7991 -0.0376 -0.4675 0.052 Uiso 1 1 calc R
N5 N -0.1288(3) -0.0467(3) 0.1472(2) 0.0460(8) Uani 1 1 d .
O1 O 0.6106(2) 0.3250(2) 0.67660(19) 0.0467(7) Uani 1 1 d .
O2 O 0.8750(2) 0.1878(2) 0.5910(2) 0.0502(7) Uani 1 1 d .
O3 O 0.9665(2) 0.1835(2) 0.74333(19) 0.0447(6) Uani 1 1 d .
O4 O 0.2318(2) 0.3031(2) 0.27762(19) 0.0445(6) Uani 1 1 d .
O5 O 0.1426(2) 0.0810(2) 0.39694(19) 0.0436(6) Uani 1 1 d .
O6 O -0.0485(2) 0.0968(2) 0.3353(2) 0.0478(7) Uani 1 1 d .
O7 O 0.7605(2) 0.4781(2) 0.30685(19) 0.0454(6) Uani 1 1 d .
O8 O 0.7810(2) 0.7414(2) 0.37523(19) 0.0444(6) Uani 1 1 d .
O9 O 0.7692(2) 0.8074(2) 0.2418(2) 0.0467(7) Uani 1 1 d .
O10 O -0.0683(2) -0.0723(2) 0.42318(18) 0.0408(6) Uani 1 1 d .
O1W O -0.0093(2) 0.4579(2) 0.58075(19) 0.0459(7) Uani 1 1 d .
H1WB H 0.0660 0.4575 0.5959 0.055 Uiso 1 1 d R
H1WC H -0.0386 0.4264 0.5205 0.055 Uiso 1 1 d R
O2W O 0.5530(3) 0.8368(2) 0.0715(2) 0.0484(7) Uani 1 1 d .
H2WD H 0.6105 0.8292 0.1170 0.058 Uiso 1 1 d R
H2WC H 0.4953 0.8544 0.0957 0.058 Uiso 1 1 d R
O3W O 0.0730(3) 0.3990(2) 0.1701(2) 0.0465(6) Uani 1 1 d .
H3WD H 0.1356 0.3938 0.2120 0.056 Uiso 1 1 d R
H3WC H 0.0186 0.3448 0.1629 0.056 Uiso 1 1 d R
O4W O 0.6194(2) 0.2552(2) 0.8590(2) 0.0455(6) Uani 1 1 d .
H4WD H 0.5602 0.2428 0.8087 0.055 Uiso 1 1 d R
H4WB H 0.6801 0.2899 0.8476 0.055 Uiso 1 1 d R
O5W O 0.8016(2) 0.3103(2) 0.17427(19) 0.0440(6) Uani 1 1 d .
H5WD H 0.7299 0.3186 0.1749 0.053 Uiso 1 1 d R
H5WB H 0.8499 0.3660 0.2115 0.053 Uiso 1 1 d R
O6W O 0.4493(6) 0.3359(5) 0.0616(5) 0.0496(17) Uani 0.40 1 d P
H6WA H 0.3940 0.3737 0.0488 0.065 Uiso 0.40 1 d PR
H6WB H 0.5097 0.3601 0.0429 0.065 Uiso 0.40 1 d PR
O7W O 0.9250(8) 0.3520(8) 0.9497(6) 0.053(3) Uani 0.30 1 d P
H7WA H 0.9944 0.3341 0.9547 0.063 Uiso 0.30 1 d PR
H7WB H 0.9312 0.4160 0.9848 0.063 Uiso 0.30 1 d PR
O8W O 0.3573(8) 0.5592(8) 0.0628(6) 0.050(2) Uani 0.30 1 d P
H8WB H 0.4051 0.5575 0.0255 0.060 Uiso 0.30 1 d PR
H8WC H 0.2953 0.5109 0.0353 0.060 Uiso 0.30 1 d PR

loop_
_atom_site_aniso_label
_atom_site_aniso_U_11
_atom_site_aniso_U_22
_atom_site_aniso_U_33
_atom_site_aniso_U_23
_atom_site_aniso_U_13
_atom_site_aniso_U_12
C1 0.041(2) 0.0316(18) 0.048(2) 0.0167(16) 0.0097(17) 0.0060(15)
C2 0.043(2) 0.0386(19) 0.040(2) 0.0118(16) 0.0090(16) -0.0002(16)
C3 0.0407(19) 0.0382(19) 0.0385(19) 0.0121(16) 0.0125(16) 0.0020(15)
C4 0.044(2) 0.040(2) 0.042(2) 0.0113(16) 0.0168(17) -0.0001(16)
C5 0.048(2) 0.046(2) 0.042(2) 0.0112(17) 0.0104(17) -0.0108(17)
C6 0.046(2) 0.046(2) 0.042(2) 0.0083(17) 0.0141(17) 0.0004(17)
C7 0.042(2) 0.037(2) 0.046(2) 0.0123(17) 0.0050(17) 0.0054(16)
C8 0.049(2) 0.044(2) 0.043(2) -0.0034(17) -0.0060(18) 0.0103(18)
C9 0.042(2) 0.048(2) 0.047(2) 0.0087(18) 0.0100(18) 0.0141(18)
C10 0.040(2) 0.044(2) 0.046(2) 0.0158(17) 0.0104(17) -0.0001(16)
C11 0.039(2) 0.044(2) 0.043(2) 0.0195(17) 0.0061(16) -0.0049(16)
C12 0.040(2) 0.043(2) 0.037(2) 0.0113(16) 0.0113(16) -0.0018(17)
C13 0.046(2) 0.041(2) 0.048(2) 0.0118(17) 0.0147(18) -0.0081(17)
C14 0.047(2) 0.041(2) 0.043(2) 0.0101(17) 0.0139(17) -0.0145(17)
C15 0.054(2) 0.0374(19) 0.038(2) 0.0081(16) 0.0167(17) -0.0123(17)
C16 0.040(2) 0.044(2) 0.042(2) 0.0100(17) 0.0057(16) 0.0090(16)
C17 0.038(2) 0.051(2) 0.045(2) 0.0174(18) 0.0041(17) 0.0050(17)
C18 0.040(2) 0.046(2) 0.045(2) 0.0122(17) 0.0017(17) 0.0063(17)
C19 0.039(2) 0.045(2) 0.048(2) 0.0139(17) 0.0041(17) 0.0095(16)
C20 0.041(2) 0.052(2) 0.044(2) 0.0166(19) -0.0012(17) 0.0025(18)
C21 0.040(2) 0.052(2) 0.042(2) 0.0170(18) 0.0049(16) 0.0085(17)
C22 0.039(2) 0.046(2) 0.040(2) 0.0134(17) 0.0006(16) -0.0044(17)
C23 0.045(2) 0.045(2) 0.042(2) 0.0131(17) -0.0020(17) 0.0095(17)
C24 0.0357(19) 0.045(2) 0.043(2) 0.0131(17) 0.0019(16) 0.0038(16)
C25 0.040(2) 0.048(2) 0.044(2) 0.0171(17) 0.0094(17) 0.0184(17)
C26 0.043(2) 0.051(2) 0.042(2) 0.0169(18) 0.0018(17) 0.0148(18)
C27 0.045(2) 0.048(2) 0.041(2) 0.0133(18) 0.0133(17) 0.0028(17)
C28 0.050(2) 0.047(2) 0.042(2) 0.0125(18) 0.0116(17) 0.0134(18)
Cu1 0.0446(3) 0.0446(3) 0.0355(3) 0.0111(2) 0.00595(19) -0.0044(2)
Cu2 0.0331(2) 0.0442(3) 0.0405(3) 0.0100(2) 0.00444(18) 0.00372(19)
N1 0.0422(18) 0.0436(18) 0.0470(19) 0.0042(15) 0.0032(15) 0.0105(15)
N2 0.0415(18) 0.059(2) 0.0494(19) 0.0168(17) 0.0090(15) -0.0126(16)
N3 0.0396(17) 0.0411(17) 0.0483(19) 0.0113(15) 0.0174(14) -0.0084(14)
N4 0.0342(16) 0.0484(18) 0.0440(18) 0.0105(15) 0.0038(13) 0.0095(14)
N5 0.0510(19) 0.0455(18) 0.0394(17) 0.0149(15) 0.0082(14) -0.0036(15)
O1 0.0427(14) 0.0402(14) 0.0445(15) 0.0168(12) -0.0079(12) -0.0192(11)
O2 0.0427(15) 0.0471(16) 0.0504(17) -0.0014(13) -0.0018(13) 0.0137(12)
O3 0.0519(16) 0.0467(15) 0.0379(14) 0.0144(12) 0.0143(12) 0.0036(12)
O4 0.0421(14) 0.0424(14) 0.0462(15) 0.0138(12) 0.0078(12) -0.0049(11)
O5 0.0417(15) 0.0477(15) 0.0435(15) 0.0102(12) 0.0169(12) 0.0039(12)
O6 0.0443(15) 0.0425(15) 0.0491(16) 0.0099(12) 0.0023(12) -0.0039(12)
O7 0.0500(17) 0.0453(15) 0.0421(15) 0.0121(12) 0.0145(12) 0.0032(12)
O8 0.0394(14) 0.0443(15) 0.0443(15) 0.0176(12) 0.0057(11) -0.0175(11)
O9 0.0444(15) 0.0453(15) 0.0450(15) 0.0172(12) 0.0028(12) -0.0102(12)
O10 0.0342(13) 0.0495(15) 0.0360(13) 0.0105(11) 0.0063(11) -0.0001(11)
O1W 0.0437(15) 0.0489(15) 0.0440(15) 0.0165(12) 0.0162(12) -0.0174(12)
O2W 0.0525(16) 0.0461(15) 0.0520(16) 0.0190(13) 0.0134(13) 0.0163(13)
O3W 0.0517(16) 0.0438(15) 0.0493(16) 0.0156(12) 0.0165(13) 0.0133(12)
O4W 0.0453(15) 0.0444(15) 0.0505(16) 0.0180(12) 0.0100(12) 0.0139(12)
O5W 0.0431(14) 0.0506(15) 0.0449(15) 0.0121(12) 0.0194(12) 0.0162(12)
O6W 0.045(4) 0.047(4) 0.051(4) 0.010(3) 0.011(3) -0.015(3)
O7W 0.043(5) 0.068(6) 0.043(5) 0.026(5) 0.008(4) -0.024(4)
O8W 0.047(5) 0.067(6) 0.045(5) 0.026(5) 0.013(4) 0.021(5)

loop_
_atom_type_symbol
_atom_type_description
_atom_type_scat_dispersion_real
_atom_type_scat_dispersion_imag
_atom_type_scat_source
C C 0.0033 0.0016 'International Tables Vol C Tables 4.2.6.8 and 6.1.1.4'
H H 0.0000 0.0000 'International Tables Vol C Tables 4.2.6.8 and 6.1.1.4'
N N 0.0061 0.0033 'International Tables Vol C Tables 4.2.6.8 and 6.1.1.4'
O O 0.0106 0.0060 'International Tables Vol C Tables 4.2.6.8 and 6.1.1.4'
Cu Cu 0.3201 1.2651 'International Tables Vol C Tables 4.2.6.8 and 6.1.1.4'

loop_
_geom_angle_atom_site_label_1
_geom_angle_atom_site_label_2
_geom_angle_atom_site_label_3
_geom_angle
_geom_angle_site_symmetry_1
_geom_angle_site_symmetry_3
C6 C1 C2 118.2(3) . .
C6 C1 C7 123.2(3) . .
C2 C1 C7 118.6(3) . .
C3 C2 C1 121.8(4) . .
C3 C2 H2B 119.1 . .
C1 C2 H2B 119.1 . .
C2 C3 C4 118.4(4) . .
C2 C3 C10 123.3(3) . .
C4 C3 C10 118.3(3) . .
C5 C4 C3 122.4(4) . .
C5 C4 H4B 118.8 . .
C3 C4 H4B 118.8 . .
C4 C5 C6 119.5(4) . .
C4 C5 C13 125.3(4) . .
C6 C5 C13 115.3(4) . .
C5 C6 C1 119.6(4) . .
C5 C6 H6A 120.2 . .
C1 C6 H6A 120.2 . .
O1 C7 N1 122.2(4) . .
O1 C7 C1 119.4(3) . .
N1 C7 C1 118.4(4) . .
N1 C8 C9 112.9(3) . .
N1 C8 H8A 109.0 . .
C9 C8 H8A 109.0 . .
N1 C8 H8B 109.0 . .
C9 C8 H8B 109.0 . .
H8A C8 H8B 107.8 . .
O2 C9 O3 128.0(4) . .
O2 C9 C8 115.2(3) . .
O3 C9 C8 116.8(4) . .
O4 C10 N2 120.1(4) . .
O4 C10 C3 119.6(3) . .
N2 C10 C3 120.2(3) . .
N2 C11 C12 111.8(3) . .
N2 C11 H11A 109.3 . .
C12 C11 H11A 109.3 . .
N2 C11 H11B 109.3 . .
C12 C11 H11B 109.3 . .
H11A C11 H11B 107.9 . .
O5 C12 O6 124.5(3) . .
O5 C12 C11 121.7(3) . .
O6 C12 C11 113.8(3) . .
O7 C13 N3 122.5(3) . .
O7 C13 C5 124.6(4) . .
N3 C13 C5 112.9(4) . .
N3 C14 C15 114.1(3) . .
N3 C14 H14A 108.7 . .
C15 C14 H14A 108.7 . .
N3 C14 H14B 108.7 . .
C15 C14 H14B 108.7 . .
H14A C14 H14B 107.6 . .
O8 C15 O9 126.0(3) . .
O8 C15 C14 120.3(3) . .
O9 C15 C14 113.7(3) . .
C17 C16 N4 122.0(4) . .
C17 C16 H16A 119.0 . .
N4 C16 H16A 119.0 . .
C16 C17 C18 121.8(4) . .
C16 C17 H17A 119.1 . .
C18 C17 H17A 119.1 . .
C17 C18 C19 117.2(4) . .
C17 C18 C21 119.4(4) . .
C19 C18 C21 123.2(3) . .
C20 C19 C18 118.1(4) . .
C20 C19 H19A 121.0 . .
C18 C19 H19A 121.0 . .
N4 C20 C19 122.9(4) . .
N4 C20 H20A 118.6 . .
C19 C20 H20A 118.6 . .
C22 C21 C18 112.2(3) . .
C22 C21 H21A 109.2 . .
C18 C21 H21A 109.2 . .
C22 C21 H21B 109.2 . .
C18 C21 H21B 109.2 . .
H21A C21 H21B 107.9 . .
C21 C22 C23 111.3(3) . .
C21 C22 H22A 109.4 . .
C23 C22 H22A 109.4 . .
C21 C22 H22B 109.4 . .
C23 C22 H22B 109.4 . .
H22A C22 H22B 108.0 . .
C24 C23 C22 107.6(3) . .
C24 C23 H23A 110.2 . .
C22 C23 H23A 110.2 . .
C24 C23 H23B 110.2 . .
C22 C23 H23B 110.2 . .
H23A C23 H23B 108.5 . .
C25 C24 C28 115.8(4) . .
C25 C24 C23 123.0(3) . .
C28 C24 C23 121.2(4) . .
C24 C25 C26 120.2(4) . .
C24 C25 H25A 119.9 . .
C26 C25 H25A 119.9 . .
N5 C26 C25 123.0(4) . .
N5 C26 H26A 118.5 . .
C25 C26 H26A 118.5 . .
N5 C27 C28 123.7(4) . .
N5 C27 H27A 118.1 . .
C28 C27 H27A 118.1 . .
C27 C28 C24 120.6(4) . .
C27 C28 H28A 119.7 . .
C24 C28 H28A 119.7 . .
O10 Cu1 O6 86.75(11) . .
O10 Cu1 N5 177.58(12) . .
O6 Cu1 N5 90.84(12) . .
O10 Cu1 O9 93.00(11) . 1_445
O6 Cu1 O9 149.22(12) . 1_445
N5 Cu1 O9 89.18(12) . 1_445
O10 Cu1 O3 90.77(10) . 2_656
O6 Cu1 O3 123.10(11) . 2_656
N5 Cu1 O3 90.36(12) . 2_656
O9 Cu1 O3 87.67(11) 1_445 2_656
O2 Cu2 O10 93.18(11) 2_656 .
O2 Cu2 O10 167.16(12) 2_656 2_556
O10 Cu2 O10 82.91(11) . 2_556
O2 Cu2 N4 88.97(12) 2_656 1_656
O10 Cu2 N4 171.17(12) . 1_656
O10 Cu2 N4 93.14(12) 2_556 1_656
O2 Cu2 O5 107.56(12) 2_656 .
O10 Cu2 O5 91.53(10) . .
O10 Cu2 O5 84.83(10) 2_556 .
N4 Cu2 O5 95.99(12) 1_656 .
O2 Cu2 Cu2 133.63(8) 2_656 2_556
O10 Cu2 Cu2 41.67(8) . 2_556
O10 Cu2 Cu2 41.24(7) 2_556 2_556
N4 Cu2 Cu2 133.88(10) 1_656 2_556
O5 Cu2 Cu2 87.55(7) . 2_556
C7 N1 C8 126.4(4) . .
C7 N1 H1A 116.8 . .
C8 N1 H1A 116.8 . .
C10 N2 C11 123.7(3) . .
C10 N2 H2A 118.1 . .
C11 N2 H2A 118.1 . .
C13 N3 C14 122.8(3) . .
C13 N3 H3A 118.6 . .
C14 N3 H3A 118.6 . .
C20 N4 C16 118.0(3) . .
C20 N4 Cu2 121.0(3) . 1_454
C16 N4 Cu2 120.8(3) . 1_454
C20 N4 H4A 121.0 . .
C16 N4 H4A 121.0 . .
C27 N5 C26 116.4(3) . .
C27 N5 Cu1 120.9(3) . .
C26 N5 Cu1 122.7(3) . .
C9 O2 Cu2 128.3(3) . 2_656
C9 O3 Cu1 125.5(3) . 2_656
C12 O5 Cu2 117.7(2) . .
C12 O6 Cu1 120.3(3) . .
C15 O9 Cu1 129.5(3) . 1_665
Cu1 O10 Cu2 110.79(12) . .
Cu1 O10 Cu2 116.60(13) . 2_556
Cu2 O10 Cu2 97.09(11) . 2_556
H1WB O1W H1WC 109.5 . .
H2WD O2W H2WC 109.5 . .
H3WD O3W H3WC 109.5 . .
H4WD O4W H4WB 109.5 . .
H5WD O5W H5WB 109.5 . .
H6WA O6W H6WB 109.5 . .
H7WA O7W H7WB 109.5 . .
H8WB O8W H8WC 109.5 . .

loop_
_geom_bond_atom_site_label_1
_geom_bond_atom_site_label_2
_geom_bond_distance
_geom_bond_site_symmetry_2
C1 C6 1.399(5) .
C1 C2 1.405(5) .
C1 C7 1.508(5) .
C2 C3 1.360(5) .
C2 H2B 0.9300 .
C3 C4 1.380(5) .
C3 C10 1.463(5) .
C4 C5 1.355(5) .
C4 H4B 0.9300 .
C5 C6 1.398(6) .
C5 C13 1.506(5) .
C6 H6A 0.9300 .
C7 O1 1.244(5) .
C7 N1 1.315(5) .
C8 N1 1.429(5) .
C8 C9 1.497(6) .
C8 H8A 0.9700 .
C8 H8B 0.9700 .
C9 O2 1.228(5) .
C9 O3 1.240(5) .
C10 O4 1.271(5) .
C10 N2 1.309(5) .
C11 N2 1.456(5) .
C11 C12 1.510(5) .
C11 H11A 0.9700 .
C11 H11B 0.9700 .
C12 O5 1.242(5) .
C12 O6 1.287(4) .
C13 O7 1.202(5) .
C13 N3 1.338(5) .
C14 N3 1.475(4) .
C14 C15 1.515(5) .
C14 H14A 0.9700 .
C14 H14B 0.9700 .
C15 O8 1.232(4) .
C15 O9 1.254(4) .
C16 C17 1.307(5) .
C16 N4 1.380(5) .
C16 H16A 0.9300 .
C17 C18 1.356(5) .
C17 H17A 0.9300 .
C18 C19 1.437(6) .
C18 C21 1.517(5) .
C19 C20 1.354(5) .
C19 H19A 0.9300 .
C20 N4 1.324(5) .
C20 H20A 0.9300 .
C21 C22 1.469(5) .
C21 H21A 0.9700 .
C21 H21B 0.9700 .
C22 C23 1.617(5) .
C22 H22A 0.9700 .
C22 H22B 0.9700 .
C23 C24 1.496(5) .
C23 H23A 0.9700 .
C23 H23B 0.9700 .
C24 C25 1.370(6) .
C24 C28 1.375(5) .
C25 C26 1.370(5) .
C25 H25A 0.9300 .
C26 N5 1.338(5) .
C26 H26A 0.9300 .
C27 N5 1.305(5) .
C27 C28 1.364(5) .
C27 H27A 0.9300 .
C28 H28A 0.9300 .
Cu1 O10 1.954(2) .
Cu1 O6 1.977(3) .
Cu1 N5 1.992(3) .
Cu1 O9 1.997(3) 1_445
Cu1 O3 2.330(3) 2_656
Cu2 O2 1.918(3) 2_656
Cu2 O10 1.975(2) .
Cu2 O10 1.991(3) 2_556
Cu2 N4 1.993(3) 1_656
Cu2 O5 2.313(3) .
Cu2 Cu2 2.9727(10) 2_556
N1 H1A 0.8600 .
N2 H2A 0.8600 .
N3 H3A 0.8600 .
N4 Cu2 1.993(3) 1_454
N4 H4A 0.8600 .
O2 Cu2 1.918(3) 2_656
O3 Cu1 2.330(3) 2_656
O9 Cu1 1.997(2) 1_665
O10 Cu2 1.991(3) 2_556
O1W H1WB 0.8499 .
O1W H1WC 0.8500 .
O2W H2WD 0.8499 .
O2W H2WC 0.8500 .
O3W H3WD 0.8499 .
O3W H3WC 0.8500 .
O4W H4WD 0.8501 .
O4W H4WB 0.8499 .
O5W H5WD 0.8500 .
O5W H5WB 0.8500 .
O6W H6WA 0.8500 .
O6W H6WB 0.8500 .
O7W H7WA 0.8500 .
O7W H7WB 0.8500 .
O8W H8WB 0.8500 .
O8W H8WC 0.8500 .

loop_
_geom_torsion_atom_site_label_1
_geom_torsion_atom_site_label_2
_geom_torsion_atom_site_label_3
_geom_torsion_atom_site_label_4
_geom_torsion
_geom_torsion_site_symmetry_1
_geom_torsion_site_symmetry_4
C6 C1 C2 C3 -0.9(6) . .
C7 C1 C2 C3 -179.8(3) . .
C1 C2 C3 C4 -0.9(6) . .
C1 C2 C3 C10 179.3(4) . .
C2 C3 C4 C5 0.2(6) . .
C10 C3 C4 C5 180.0(4) . .
C3 C4 C5 C6 2.3(6) . .
C3 C4 C5 C13 -176.6(4) . .
C4 C5 C6 C1 -4.1(6) . .
C13 C5 C6 C1 174.9(4) . .
C2 C1 C6 C5 3.5(6) . .
C7 C1 C6 C5 -177.7(4) . .
C6 C1 C7 O1 169.6(4) . .
C2 C1 C7 O1 -11.6(5) . .
C6 C1 C7 N1 -10.7(6) . .
C2 C1 C7 N1 168.1(3) . .
N1 C8 C9 O2 4.0(6) . .
N1 C8 C9 O3 -176.3(4) . .
C2 C3 C10 O4 -160.7(4) . .
C4 C3 C10 O4 19.6(6) . .
C2 C3 C10 N2 20.4(6) . .
C4 C3 C10 N2 -159.3(4) . .
N2 C11 C12 O5 12.8(5) . .
N2 C11 C12 O6 -170.2(3) . .
C4 C5 C13 O7 -142.4(4) . .
C6 C5 C13 O7 38.6(6) . .
C4 C5 C13 N3 38.3(6) . .
C6 C5 C13 N3 -140.6(4) . .
N3 C14 C15 O8 13.0(6) . .
N3 C14 C15 O9 -166.3(4) . .
N4 C16 C17 C18 -0.4(7) . .
C16 C17 C18 C19 0.3(6) . .
C16 C17 C18 C21 175.2(4) . .
C17 C18 C19 C20 0.8(6) . .
C21 C18 C19 C20 -173.9(4) . .
C18 C19 C20 N4 -1.9(7) . .
C17 C18 C21 C22 138.9(4) . .
C19 C18 C21 C22 -46.5(5) . .
C18 C21 C22 C23 177.7(3) . .
C21 C22 C23 C24 171.9(3) . .
C22 C23 C24 C25 -85.7(4) . .
C22 C23 C24 C28 95.3(4) . .
C28 C24 C25 C26 -2.3(6) . .
C23 C24 C25 C26 178.7(4) . .
C24 C25 C26 N5 4.7(6) . .
N5 C27 C28 C24 0.6(6) . .
C25 C24 C28 C27 -0.2(6) . .
C23 C24 C28 C27 178.9(4) . .
O1 C7 N1 C8 14.4(6) . .
C1 C7 N1 C8 -165.3(3) . .
C9 C8 N1 C7 100.6(5) . .
O4 C10 N2 C11 5.4(6) . .
C3 C10 N2 C11 -175.7(4) . .
C12 C11 N2 C10 87.1(5) . .
O7 C13 N3 C14 -2.9(6) . .
C5 C13 N3 C14 176.4(3) . .
C15 C14 N3 C13 -79.5(5) . .
C19 C20 N4 C16 1.8(6) . .
C19 C20 N4 Cu2 176.6(3) . 1_454
C17 C16 N4 C20 -0.6(6) . .
C17 C16 N4 Cu2 -175.5(3) . 1_454
C28 C27 N5 C26 1.4(6) . .
C28 C27 N5 Cu1 -179.5(3) . .
C25 C26 N5 C27 -4.1(6) . .
C25 C26 N5 Cu1 176.9(3) . .
O6 Cu1 N5 C27 164.0(3) . .
O9 Cu1 N5 C27 -46.8(3) 1_445 .
O3 Cu1 N5 C27 40.9(3) 2_656 .
O6 Cu1 N5 C26 -17.0(3) . .
O9 Cu1 N5 C26 132.2(3) 1_445 .
O3 Cu1 N5 C26 -140.1(3) 2_656 .
O3 C9 O2 Cu2 8.4(7) . 2_656
C8 C9 O2 Cu2 -172.0(3) . 2_656
O2 C9 O3 Cu1 22.3(6) . 2_656
C8 C9 O3 Cu1 -157.4(3) . 2_656
O6 C12 O5 Cu2 -49.3(5) . .
C11 C12 O5 Cu2 127.4(3) . .
O2 Cu2 O5 C12 124.0(3) 2_656 .
O10 Cu2 O5 C12 30.2(3) . .
O10 Cu2 O5 C12 -52.5(3) 2_556 .
N4 Cu2 O5 C12 -145.2(3) 1_656 .
Cu2 Cu2 O5 C12 -11.3(3) 2_556 .
O5 C12 O6 Cu1 -8.7(5) . .
C11 C12 O6 Cu1 174.4(2) . .
O10 Cu1 O6 C12 71.8(3) . .
N5 Cu1 O6 C12 -107.9(3) . .
O9 Cu1 O6 C12 162.3(3) 1_445 .
O3 Cu1 O6 C12 -17.0(3) 2_656 .
O8 C15 O9 Cu1 14.2(7) . 1_665
C14 C15 O9 Cu1 -166.5(3) . 1_665
O6 Cu1 O10 Cu2 -73.99(14) . .
O9 Cu1 O10 Cu2 136.83(14) 1_445 .
O3 Cu1 O10 Cu2 49.13(13) 2_656 .
O6 Cu1 O10 Cu2 35.75(14) . 2_556
O9 Cu1 O10 Cu2 -113.42(14) 1_445 2_556
O3 Cu1 O10 Cu2 158.87(13) 2_656 2_556
O2 Cu2 O10 Cu1 -70.28(15) 2_656 .
O10 Cu2 O10 Cu1 122.00(17) 2_556 .
O5 Cu2 O10 Cu1 37.40(13) . .
Cu2 Cu2 O10 Cu1 122.00(17) 2_556 .
O2 Cu2 O10 Cu2 167.72(12) 2_656 2_556
O10 Cu2 O10 Cu2 0.0 2_556 2_556
O5 Cu2 O10 Cu2 -84.59(11) . 2_556
